data_1008634
loop_
_publ_author_name
'Bezinge, A'
'Yvon, K'
'Braun, H F'
'Muller, J'
'Nissen, H U'

_publ_section_title
;
Nd~1+e~ Fe~4~ B~4~: A composition-modulated compound with
incommensurate composite crystal structure.
;
_journal_coden_ASTM PRBMDO
_journal_name_full
;
Physical Review, Serie 3. B - Condensed Matter (18,1978-)
;
_journal_page_first 1406
_journal_page_last 1414
_journal_paper_doi 10.1103/PhysRevB.36.1406
_journal_volume 36
_journal_year 1987
_chemical_formula_structural 'Nd19 Fe68 B68'
_chemical_formula_sum 'B68 Fe68 Nd19'
_chemical_name_systematic 'Neodymium iron boride (19/68/68)'
_space_group_IT_number 86
_symmetry_cell_setting tetragonal
_symmetry_space_group_name_Hall '-P 4bc'
_symmetry_space_group_name_H-M 'P 42/n :2'
_cell_angle_alpha 90
_cell_angle_beta 90
_cell_angle_gamma 90
_cell_formula_units_Z 2
_cell_length_a 7.1226(1)
_cell_length_b 7.1226(1)
_cell_length_c 66.2(1)
_cell_volume 3358.4
_refine_ls_R_factor_all 0.12
_cod_original_sg_symbol_H-M 'P 42/n Z'
_cod_database_code 1008634

loop_
_symmetry_equiv_pos_as_xyz
x,y,z
1/2-x,1/2-y,z
-y,1/2+x,1/2+z
1/2+y,-x,1/2+z
-x,-y,-z
1/2+x,1/2+y,-z
y,1/2-x,1/2-z
1/2-y,x,1/2-z

loop_
_atom_site_label
_atom_site_type_symbol
_atom_site_symmetry_multiplicity
_atom_site_Wyckoff_symbol
_atom_site_fract_x
_atom_site_fract_y
_atom_site_fract_z
_atom_site_occupancy
_atom_site_attached_hydrogens
_atom_site_calc_flag
Nd1 Nd0 4 f 0.75 0.75 0.04 1. 0 d
Nd2 Nd0 4 f 0.75 0.75 0.0925 1. 0 d
Nd3 Nd0 4 f 0.75 0.75 0.1444 1. 0 d
Nd4 Nd0 4 f 0.75 0.75 0.1967 1. 0 d
Nd5 Nd0 2 b 0.75 0.75 0.25 1. 0 d
Nd6 Nd0 4 f 0.75 0.75 0.5134 1. 0 d
Nd7 Nd0 4 f 0.75 0.75 0.5662 1. 0 d
Nd8 Nd0 4 f 0.75 0.75 0.6184 1. 0 d
Nd9 Nd0 4 f 0.75 0.75 0.6708 1. 0 d
Nd10 Nd0 4 f 0.75 0.75 0.7234 1. 0 d
Fe1 Fe0 8 g 0.129(1) 0.632(1) 0.0210(1) 1. 0 d
Fe2 Fe0 8 g 0.136(1) 0.884(1) 0.0505(1) 1. 0 d
Fe3 Fe0 8 g 0.137(1) 0.623(1) 0.0805(1) 1. 0 d
Fe4 Fe0 8 g 0.127(1) 0.872(1) 0.1100(1) 1. 0 d
Fe5 Fe0 8 g 0.133(1) 0.609(1) 0.1401(1) 1. 0 d
Fe6 Fe0 8 g 0.126(1) 0.863(1) 0.1686(1) 1. 0 d
Fe7 Fe0 8 g 0.142(1) 0.604(1) 0.1980(1) 1. 0 d
Fe8 Fe0 8 g 0.120(1) 0.869(1) 0.2271(1) 1. 0 d
Fe9 Fe0 8 g 0.143(1) 0.622(1) 0.2561(1) 1. 0 d
Fe10 Fe0 8 g 0.119(1) 0.872(1) 0.2859(1) 1. 0 d
Fe11 Fe0 8 g 0.137(1) 0.628(1) 0.3153(1) 1. 0 d
Fe12 Fe0 8 g 0.134(1) 0.883(1) 0.3456(1) 1. 0 d
Fe13 Fe0 8 g 0.128(1) 0.626(1) 0.3747(1) 1. 0 d
Fe14 Fe0 8 g 0.143(1) 0.888(1) 0.4042(1) 1. 0 d
Fe15 Fe0 8 g 0.113(1) 0.630(1) 0.4334(1) 1. 0 d
Fe16 Fe0 8 g 0.145(1) 0.878(1) 0.4627(1) 1. 0 d
Fe17 Fe0 8 g 0.108(1) 0.632(1) 0.4916(1) 1. 0 d
B1 B0 8 g 0.525(3) 0.423(3) 0.0383(3) 1. 0 d
B2 B0 8 g 0.554(3) 0.419(3) 0.0943(4) 1. 0 d
B3 B0 8 g 0.618(9) 0.334(9) 0.1489(10) 1. 0 d
B4 B0 8 g 0.678(13) 0.553(13) 0.2000(13) 1. 0 d
B5 B0 8 g 0.679(18) 0.486(18) 0.2511(19) 1. 0 d
B6 B0 8 g 0.594(10) 0.475(10) 0.3296(10) 1. 0 d
B7 B0 8 g 0.586(5) 0.417(5) 0.3901(5) 1. 0 d
B8 B0 8 g 0.581(15) 0.361(15) 0.4671(16) 1. 0 d
B9 B0 8 g 0.558(4) 0.402(4) 0.5087(4) 1. 0 d
B10 B0 8 g 0.607(10) 0.314(10) 0.5422(10) 1. 0 d
B11 B0 8 g 0.554(3) 0.422(3) 0.6266(3) 1. 0 d
B12 B0 8 g 0.580(3) 0.429(3) 0.6846(3) 1. 0 d
B13 B0 8 g 0.586(2) 0.452(2) 0.7434(2) 1. 0 d
B14 B0 8 g 0.578(4) 0.458(4) 0.8026(4) 1. 0 d
B15 B0 8 g 0.578(3) 0.451(3) 0.8603(4) 1. 0 d
B16 B0 8 g 0.555(4) 0.420(4) 0.9207(4) 1. 0 d
B17 B0 8 g 0.550(3) 0.434(3) 0.9779(4) 1. 0 d

loop_
_atom_type_symbol
_atom_type_oxidation_number
Nd0 0.000
Fe0 0.000
B0 0.000
